data_4349945
loop_
_publ_author_name
'Zhang, Jing'
'Han, Shiguo'
'Liu, Xitao'
'Ji, Chengmin'
'Tao, Kewen'
'Asghar, Muhammad Adnan'
'Luo, Junhua'
'Sun, Zhihua'

_publ_section_title
;
 Successive near-room-temperature dielectric phase transitions in a
 lead-free hybrid perovskite-like compound
;
_journal_issue 1
_journal_name_full 'Inorganic Chemistry Frontiers'
_journal_page_first 233
_journal_paper_doi 10.1039/C8QI01097H
_journal_volume 6
_journal_year 2019
_chemical_formula_sum 'C12 H28 Bi Br5 N2'
_chemical_formula_weight 808.89
_space_group_IT_number 14
_space_group_name_Hall '-P 2yn'
_space_group_name_H-M_alt 'P 1 21/n 1'
_symmetry_cell_setting monoclinic
_symmetry_space_group_name_H-M 'P 1 21/n 1'
_atom_sites_solution_hydrogens geom
_atom_sites_solution_primary direct
_atom_sites_solution_secondary difmap
_audit_creation_method SHELXL-97
_audit_update_record
;
2018-05-10 deposited with the CCDC.
2018-11-19 downloaded from the CCDC.
;
_cell_angle_alpha 90.00
_cell_angle_beta 90.895(6)
_cell_angle_gamma 90.00
_cell_formula_units_Z 4
_cell_length_a 13.183(2)
_cell_length_b 8.0474(12)
_cell_length_c 21.122(4)
_cell_measurement_reflns_used 4911
_cell_measurement_temperature 330(2)
_cell_measurement_theta_max 27.55
_cell_measurement_theta_min 2.71
_cell_volume 2240.5(6)
_computing_structure_refinement 'SHELXL-97 (Sheldrick, 1997)'
_computing_structure_solution 'SHELXS-97 (Sheldrick, 1990)'
_diffrn_ambient_temperature 330(2)
_diffrn_measured_fraction_theta_full 0.965
_diffrn_measured_fraction_theta_max 0.965
_diffrn_measurement_device_type 'Bruker APEX-II CCD'
_diffrn_radiation_monochromator graphite
_diffrn_radiation_source 'fine-focus sealed tube'
_diffrn_radiation_type MoK\a
_diffrn_radiation_wavelength 0.71073
_diffrn_reflns_av_R_equivalents 0.1229
_diffrn_reflns_av_sigmaI/netI 0.0687
_diffrn_reflns_limit_h_max 15
_diffrn_reflns_limit_h_min -15
_diffrn_reflns_limit_k_max 9
_diffrn_reflns_limit_k_min -9
_diffrn_reflns_limit_l_max 24
_diffrn_reflns_limit_l_min -24
_diffrn_reflns_number 27082
_diffrn_reflns_theta_full 24.41
_diffrn_reflns_theta_max 24.41
_diffrn_reflns_theta_min 2.97
_exptl_absorpt_coefficient_mu 16.781
_exptl_crystal_density_diffrn 2.398
_exptl_crystal_density_method 'not measured'
_exptl_crystal_description needle-like
_exptl_crystal_F_000 1488
_refine_diff_density_max 3.291
_refine_diff_density_min -1.618
_refine_diff_density_rms 0.362
_refine_ls_extinction_coef 0.0029(4)
_refine_ls_extinction_expression Fc^*^=kFc[1+0.001xFc^2^\l^3^/sin(2\q)]^-1/4^
_refine_ls_extinction_method SHELXL
_refine_ls_goodness_of_fit_ref 1.020
_refine_ls_hydrogen_treatment mixed
_refine_ls_matrix_type full
_refine_ls_number_parameters 182
_refine_ls_number_reflns 3562
_refine_ls_number_restraints 55
_refine_ls_restrained_S_all 1.013
_refine_ls_R_factor_all 0.1414
_refine_ls_R_factor_gt 0.1033
_refine_ls_shift/su_max 0.000
_refine_ls_shift/su_mean 0.000
_refine_ls_structure_factor_coef Fsqd
_refine_ls_weighting_details 'calc w=1/[\s^2^(Fo^2^)+(0.1351P)^2^+158.9610P] where P=(Fo^2^+2Fc^2^)/3'
_refine_ls_weighting_scheme calc
_refine_ls_wR_factor_gt 0.2733
_refine_ls_wR_factor_ref 0.3001
_reflns_number_gt 2390
_reflns_number_total 3562
_reflns_threshold_expression >2sigma(I)
_cod_data_source_file c8qi01097h2.cif
_cod_data_source_block 330K
_cod_depositor_comments
;
The following automatic conversions were performed:

data item '_symmetry_cell_setting' value 'Monoclinic' was changed to
'monoclinic' in accordance with the
/home/saulius/struct/COD-crude-data/automatic-downloads/DataCite-retrospective/RSC/depositions/lib/dictionaries/cif_core.dic
dictionary named 'cif_core.dic' version 2.4.2 last updated on
2011-04-26.

Automatic conversion script
Id: cif_fix_values 6909 2019-04-08 15:41:33Z antanas 
;
_cod_original_sg_symbol_H-M P2(1)/n
_cod_database_code 4349945

loop_
_symmetry_equiv_pos_as_xyz
'x, y, z'
'-x+1/2, y+1/2, -z+1/2'
'-x, -y, -z'
'x-1/2, -y-1/2, z-1/2'

loop_
_atom_site_label
_atom_site_type_symbol
_atom_site_fract_x
_atom_site_fract_y
_atom_site_fract_z
_atom_site_U_iso_or_equiv
_atom_site_adp_type
_atom_site_occupancy
_atom_site_symmetry_multiplicity
_atom_site_calc_flag
_atom_site_refinement_flags
Bi1 Bi 0.60778(9) 0.53643(14) 0.69187(6) 0.0524(5) Uani 1 1 d .
Br2 Br 0.4757(3) 0.3260(5) 0.63545(19) 0.0788(11) Uani 1 1 d .
Br1 Br 0.4763(3) 0.5317(5) 0.7997(2) 0.0796(11) Uani 1 1 d .
Br5 Br 0.5117(3) 0.8215(5) 0.6475(2) 0.0921(13) Uani 1 1 d .
Br4 Br 0.7257(3) 0.5191(5) 0.5819(2) 0.0842(12) Uani 1 1 d .
Br3 Br 0.7215(3) 0.2451(5) 0.74200(19) 0.0838(12) Uani 1 1 d .
C2 C 0.622(4) 0.550(5) 0.953(3) 0.16(2) Uani 1 1 d DU
H2A H 0.6165 0.6674 0.9635 0.193 Uiso 1 1 calc R
H2B H 0.5590 0.5140 0.9331 0.193 Uiso 1 1 calc R
N1 N 0.814(2) 0.584(5) 0.9175(12) 0.094(10) Uani 1 1 d DU
H1A H 0.8164 0.6841 0.8987 0.112 Uiso 1 1 calc R
H1B H 0.8559 0.5161 0.8960 0.112 Uiso 1 1 calc R
C1 C 0.710(2) 0.519(6) 0.912(2) 0.109(13) Uani 1 1 d DU
H1C H 0.7174 0.3987 0.9106 0.131 Uiso 1 1 calc R
H1D H 0.6871 0.5505 0.8694 0.131 Uiso 1 1 calc R
C5 C 0.837(4) 0.457(7) 1.024(2) 0.15(3) Uani 1 1 d DU
H5A H 0.8882 0.4529 1.0571 0.180 Uiso 1 1 calc R
H5B H 0.8422 0.3557 0.9990 0.180 Uiso 1 1 calc R
C4 C 0.735(4) 0.462(10) 1.053(2) 0.22(4) Uani 1 1 d DU
H4A H 0.7303 0.5645 1.0769 0.263 Uiso 1 1 calc R
H4B H 0.7317 0.3712 1.0834 0.263 Uiso 1 1 calc R
C6 C 0.855(3) 0.601(5) 0.9828(13) 0.098(13) Uani 1 1 d DU
H6A H 0.9279 0.6197 0.9809 0.117 Uiso 1 1 calc R
H6B H 0.8253 0.6987 1.0020 0.117 Uiso 1 1 calc R
C3 C 0.645(4) 0.450(8) 1.011(3) 0.15(2) Uani 1 1 d DU
H3A H 0.5871 0.4653 1.0379 0.180 Uiso 1 1 calc R
H3B H 0.6425 0.3354 0.9968 0.180 Uiso 1 1 calc R
C8 C 0.198(3) 0.552(4) 0.6868(13) 0.080(9) Uani 1 1 d DU
H8A H 0.2108 0.6698 0.6935 0.096 Uiso 1 1 calc R
H8B H 0.2601 0.4989 0.7013 0.096 Uiso 1 1 calc R
N2 N 0.034(3) 0.589(4) 0.7235(13) 0.099(9) Uani 1 1 d DU
H2C H -0.0040 0.5951 0.7586 0.118 Uiso 1 1 calc R
H2D H 0.0444 0.6939 0.7104 0.118 Uiso 1 1 calc R
C12 C -0.028(3) 0.505(5) 0.6742(18) 0.110(12) Uani 1 1 d DU
H12A H -0.0369 0.3886 0.6850 0.132 Uiso 1 1 calc R
H12B H -0.0941 0.5565 0.6704 0.132 Uiso 1 1 calc R
C9 C 0.214(4) 0.544(8) 0.6181(13) 0.15(2) Uani 1 1 d DU
H9A H 0.2478 0.6453 0.6050 0.186 Uiso 1 1 calc R
H9B H 0.2588 0.4521 0.6094 0.186 Uiso 1 1 calc R
C10 C 0.121(4) 0.524(9) 0.579(2) 0.18(3) Uani 1 1 d DU
H10A H 0.1176 0.6154 0.5490 0.215 Uiso 1 1 calc R
H10B H 0.1269 0.4222 0.5550 0.215 Uiso 1 1 calc R
C11 C 0.027(4) 0.520(8) 0.614(2) 0.15(2) Uani 1 1 d DU
H11A H -0.0086 0.4343 0.5904 0.184 Uiso 1 1 calc R
H11B H -0.0034 0.6226 0.5991 0.184 Uiso 1 1 calc R
C7 C 0.133(3) 0.519(7) 0.7423(16) 0.134(18) Uani 1 1 d DU
H7A H 0.1281 0.4004 0.7503 0.161 Uiso 1 1 calc R
H7B H 0.1600 0.5732 0.7800 0.161 Uiso 1 1 calc R

loop_
_atom_site_aniso_label
_atom_site_aniso_U_11
_atom_site_aniso_U_22
_atom_site_aniso_U_33
_atom_site_aniso_U_23
_atom_site_aniso_U_13
_atom_site_aniso_U_12
Bi1 0.0554(8) 0.0388(7) 0.0626(8) -0.0005(5) -0.0084(5) 0.0001(5)
Br2 0.065(2) 0.079(2) 0.092(3) -0.022(2) -0.0102(18) -0.0107(18)
Br1 0.076(2) 0.082(3) 0.081(2) -0.004(2) 0.0075(18) 0.0030(19)
Br5 0.102(3) 0.071(3) 0.103(3) 0.022(2) -0.003(2) 0.026(2)
Br4 0.092(3) 0.080(3) 0.080(3) 0.004(2) 0.014(2) -0.010(2)
Br3 0.091(3) 0.068(2) 0.092(3) 0.009(2) -0.008(2) 0.0231(19)
C2 0.15(3) 0.04(2) 0.29(6) 0.08(3) 0.08(3) 0.02(2)
N1 0.107(18) 0.11(3) 0.067(15) 0.035(17) -0.019(16) 0.010(19)
C1 0.13(2) 0.10(3) 0.10(3) 0.00(3) -0.013(19) -0.01(3)
C5 0.15(3) 0.18(5) 0.12(3) 0.09(4) -0.08(3) -0.05(4)
C4 0.27(5) 0.31(10) 0.08(3) -0.03(4) 0.04(2) -0.20(6)
C6 0.11(3) 0.14(4) 0.049(16) 0.03(2) 0.004(15) -0.01(3)
C3 0.12(3) 0.13(5) 0.21(4) 0.05(4) 0.07(3) -0.02(3)
C8 0.14(2) 0.044(18) 0.060(14) -0.022(15) -0.032(15) 0.034(19)
N2 0.16(2) 0.09(2) 0.053(16) -0.021(16) 0.021(16) -0.01(2)
C12 0.16(3) 0.036(19) 0.13(3) -0.02(2) -0.02(2) -0.01(2)
C9 0.20(4) 0.20(7) 0.062(16) 0.06(3) -0.01(2) 0.02(5)
C10 0.27(5) 0.23(8) 0.03(2) 0.03(3) -0.024(17) -0.11(6)
C11 0.21(4) 0.17(6) 0.078(19) -0.06(3) -0.05(2) -0.02(4)
C7 0.20(4) 0.16(5) 0.042(18) -0.01(3) -0.023(19) 0.02(3)

loop_
_atom_type_symbol
_atom_type_description
_atom_type_scat_dispersion_real
_atom_type_scat_dispersion_imag
_atom_type_scat_source
C C 0.0033 0.0016 'International Tables Vol C Tables 4.2.6.8 and 6.1.1.4'
H H 0.0000 0.0000 'International Tables Vol C Tables 4.2.6.8 and 6.1.1.4'
N N 0.0061 0.0033 'International Tables Vol C Tables 4.2.6.8 and 6.1.1.4'
Br Br -0.2901 2.4595 'International Tables Vol C Tables 4.2.6.8 and 6.1.1.4'
Bi Bi -4.1077 10.2566 'International Tables Vol C Tables 4.2.6.8 and 6.1.1.4'

loop_
_geom_angle_atom_site_label_1
_geom_angle_atom_site_label_2
_geom_angle_atom_site_label_3
_geom_angle
_geom_angle_site_symmetry_3
Br2 Bi1 Br5 94.68(14) .
Br2 Bi1 Br4 88.01(13) .
Br5 Bi1 Br4 90.99(14) .
Br2 Bi1 Br1 87.07(12) .
Br5 Bi1 Br1 90.05(13) .
Br4 Bi1 Br1 175.04(13) .
Br2 Bi1 Br3 88.90(13) .
Br5 Bi1 Br3 176.35(14) .
Br4 Bi1 Br3 88.44(12) .
Br1 Bi1 Br3 90.82(12) .
Br2 Bi1 Br3 173.27(13) 2_656
Br5 Bi1 Br3 91.64(13) 2_656
Br4 Bi1 Br3 89.56(12) 2_656
Br1 Bi1 Br3 95.26(12) 2_656
Br3 Bi1 Br3 84.75(4) 2_656
Bi1 Br3 Bi1 160.26(17) 2_646
C3 C2 C1 104(4) .
C1 N1 C6 116(3) .
N1 C1 C2 129(4) .
C6 C5 C4 113(4) .
C5 C4 C3 118(4) .
C5 C6 N1 114(3) .
C4 C3 C2 128(5) .
C9 C8 C7 150(4) .
C12 N2 C7 119(4) .
C11 C12 N2 107(3) .
C10 C9 C8 115(4) .
C11 C10 C9 115(4) .
C10 C11 C12 151(5) .
N2 C7 C8 104(3) .

loop_
_geom_bond_atom_site_label_1
_geom_bond_atom_site_label_2
_geom_bond_distance
_geom_bond_site_symmetry_2
Bi1 Br2 2.693(4) .
Bi1 Br5 2.777(4) .
Bi1 Br4 2.817(4) .
Bi1 Br1 2.884(4) .
Bi1 Br3 2.970(4) .
Bi1 Br3 3.120(4) 2_656
Br3 Bi1 3.120(4) 2_646
C2 C3 1.48(2) .
C2 C1 1.491(10) .
N1 C1 1.477(10) .
N1 C6 1.48(2) .
C5 C6 1.47(2) .
C5 C4 1.48(2) .
C4 C3 1.48(2) .
C8 C9 1.471(19) .
C8 C7 1.487(10) .
N2 C12 1.476(9) .
N2 C7 1.476(9) .
C12 C11 1.47(2) .
C9 C10 1.47(2) .
C10 C11 1.47(2) .
